data_4034700
loop_
_publ_author_name
'Hiscock, Lana K.'
'Yao, Chengzhang'
'Skene, William G.'
'Dawe, Louise N.'
'Maly, Kenneth Edward'

_publ_section_title
;
 Synthesis of Emissive Heteroacene Derivatives via Nucleophilic Aromatic
 Substitution.
;
_journal_name_full 'The Journal of organic chemistry'
_journal_paper_doi 10.1021/acs.joc.9b02523
_journal_year 2019
_chemical_formula_moiety 'C40 H50 N4 O2'
_chemical_formula_sum 'C40 H50 N4 O2'
_chemical_formula_weight 618.84
_space_group_crystal_system triclinic
_space_group_IT_number 2
_space_group_name_Hall '-P 1'
_space_group_name_H-M_alt 'P -1'
_atom_sites_solution_hydrogens geom
_atom_sites_solution_primary dual
_audit_creation_date 2019-09-25
_audit_creation_method
;
Olex2 1.2
(compiled 2018.05.29 svn.r3508 for OlexSys, GUI svn.r5506)
;
_cell_angle_alpha 81.525(2)
_cell_angle_beta 83.346(3)
_cell_angle_gamma 82.899(2)
_cell_formula_units_Z 1
_cell_length_a 7.2788(2)
_cell_length_b 8.7498(2)
_cell_length_c 13.4900(5)
_cell_measurement_reflns_used 5240
_cell_measurement_temperature 110(2)
_cell_measurement_theta_max 66.6570
_cell_measurement_theta_min 5.1160
_cell_volume 839.07(4)
_computing_cell_refinement 'CrysAlisPro 1.171.38.46 (Rigaku OD, 2015)'
_computing_data_collection 'CrysAlisPro 1.171.38.46 (Rigaku OD, 2015)'
_computing_data_reduction 'CrysAlisPro 1.171.38.46 (Rigaku OD, 2015)'
_computing_molecular_graphics 'Olex2 (Dolomanov et al., 2009)'
_computing_publication_material 'Olex2 (Dolomanov et al., 2009)'
_computing_structure_refinement 'ShelXL (Sheldrick, 2015)'
_computing_structure_solution 'ShelXT (Sheldrick, 2015)'
_diffrn_ambient_temperature 110.15
_diffrn_detector 'CCD plate'
_diffrn_measured_fraction_theta_full 0.966
_diffrn_measured_fraction_theta_max 0.966
_diffrn_measurement_details
;
List of Runs (angles in degrees, time in seconds):

  # Type    Start    End  Width  t~exp~   \w     \q     \k     \f   Frames
--------------------------------------------------------------------------
  1  \f   -356.93   2.07   0.50   10.00  51.30  52.00 -54.49    --   718
  2  \f     -0.01 358.49   0.50   10.00  10.36  67.00 -29.50    --   717
  3  \f   -360.01   9.49   0.50   10.00  60.66  99.50 -64.49    --   739
  4  \f   -360.01   9.49   0.50   10.00  19.89 104.50 -49.50    --   739
  5  \f   -360.00   9.50   0.50   10.00 123.85 102.00  70.49    --   739
  6  \f   -359.77   6.73   0.50   10.00-177.51 107.00  65.49    --   733
  7  \w     73.45 188.45   0.50   10.00    --  107.00 130.47  27.53  230
  8  \f     65.99 276.49   0.50   10.00  70.98  87.00 -99.48    --   421
  9  \f   -360.01   9.49   0.50   10.00 133.91 104.50 -89.50    --   739
 10  \w    115.91 165.41   0.50   10.00    --   99.50 165.40-169.92   99
 11  \f   -303.44   5.06   0.50   10.00  52.49  39.50  45.49    --   617
 12  \f     91.41 198.41   0.50   10.00 107.49  29.50-169.42    --   214
 13  \w    161.39 196.89   0.50   10.00    --  104.50 100.49  97.51   71
 14  \w    -59.06 -26.06   0.50   10.00    --   -8.00 120.49  92.51   66
 15  \w   -106.45 -70.45   0.50   10.00    --  -18.00 170.38  95.10   72
 16  \w     54.75 115.25   0.50   10.00    --   92.00 -74.48-135.01  121
 17  \f    231.87 274.87   0.50   10.00  25.98 107.00-134.47    --    86
 18  \w     70.68 141.68   0.50   10.00    --   77.00-174.28 172.32  142
 19  \w     12.02  76.52   0.50   10.00    --   34.50  40.50  42.50  129
 20  \w     83.76 152.26   0.50   10.00    --   72.00 145.47  20.02  137
 21  \w      9.59 107.09   0.50   10.00    --   99.50 -59.50 -32.50  195
 22  \w     16.07 119.07   0.50   10.00    --  104.50-134.47-120.02  206
 23  \w      5.52 136.02   0.50   10.00    --   97.00 -79.48  94.99  261
 24  \w     28.64 100.64   0.50   10.00    --   44.50-119.49-162.51  144
 25  \w     48.27 118.27   0.50   10.00    --   57.00  40.50 -70.00  140
 26  \w     15.54 102.04   0.50   10.00    --  107.00 -94.48 -77.52  173
 27  \w     83.39 196.89   0.50   10.00    --  104.50  80.49-177.49  227
 28  \w     30.03 127.53   0.50   10.00    --   99.50-159.43 -60.06  195
 29  \w     61.50 164.00   0.50   10.00    --   79.50  30.50 -27.50  205
 30  \w     78.05 191.55   0.50   10.00    --  104.50 125.48 -52.49  227
 31  \w     -7.75  83.25   0.50   10.00    --   72.00 -74.48   4.99  182
 32  \w     31.10 146.10   0.50   10.00    --  102.00-169.42-147.57  230
 33  \w     12.93 140.43   0.50   10.00    --  104.50 -69.49 -75.01  255
 34  \w     53.47 146.47   0.50   10.00    --   59.50 160.46 170.03  186
 35  \f     -0.01 286.49   0.50   10.00  66.62  37.00 -49.50    --   573
 36  \w     16.07 119.07   0.50   10.00    --  104.50-134.47-107.52  206
 37  \w     84.04 194.04   0.50   10.00    --  102.00 110.49 -84.99  220
 38  \f    -95.63   9.37   0.50   10.00  85.72 102.00 100.49    --   210
 39  \f   -338.40   8.53   0.50   10.00 123.53  94.50  30.50    --   693
 40  \f   -359.66   2.84   0.50   10.00  25.80 104.50 -59.50    --   725
;
_diffrn_measurement_device 'Nonius CCD'
_diffrn_measurement_device_type 'Nonius CCD'
_diffrn_measurement_method '\w and \f scans'
_diffrn_orient_matrix_type 'CrysAlisPro convention (1999,Acta A55,543-557)'
_diffrn_orient_matrix_UB_11 0.2049550000
_diffrn_orient_matrix_UB_12 -0.0461891000
_diffrn_orient_matrix_UB_13 0.0199592000
_diffrn_orient_matrix_UB_21 -0.0619134000
_diffrn_orient_matrix_UB_22 -0.0585793000
_diffrn_orient_matrix_UB_23 0.1107527000
_diffrn_orient_matrix_UB_31 -0.0103046000
_diffrn_orient_matrix_UB_32 -0.1627895000
_diffrn_orient_matrix_UB_33 -0.0282858000
_diffrn_radiation_monochromator graphite
_diffrn_radiation_probe x-ray
_diffrn_radiation_type CuK\a
_diffrn_radiation_wavelength 1.54184
_diffrn_reflns_av_R_equivalents 0.0565
_diffrn_reflns_av_unetI/netI 0.0307
_diffrn_reflns_Laue_measured_fraction_full 0.966
_diffrn_reflns_Laue_measured_fraction_max 0.966
_diffrn_reflns_limit_h_max 8
_diffrn_reflns_limit_h_min -8
_diffrn_reflns_limit_k_max 7
_diffrn_reflns_limit_k_min -10
_diffrn_reflns_limit_l_max 15
_diffrn_reflns_limit_l_min -16
_diffrn_reflns_number 15321
_diffrn_reflns_point_group_measured_fraction_full 0.966
_diffrn_reflns_point_group_measured_fraction_max 0.966
_diffrn_reflns_theta_full 67.480
_diffrn_reflns_theta_max 67.480
_diffrn_reflns_theta_min 5.141
_diffrn_source 'fine-focus sealed X-ray tube'
_diffrn_source_type 'Enhance (Cu) X-ray Source'
_exptl_absorpt_coefficient_mu 0.587
_exptl_absorpt_correction_T_max 1.00000
_exptl_absorpt_correction_T_min 0.97829
_exptl_absorpt_correction_type multi-scan
_exptl_absorpt_process_details
;
CrysAlisPro 1.171.38.46 (Rigaku Oxford Diffraction, 2015)
Empirical absorption correction using spherical harmonics,
 implemented in SCALE3 ABSPACK scaling algorithm.
;
_exptl_crystal_colour red
_exptl_crystal_density_diffrn 1.225
_exptl_crystal_description plate
_exptl_crystal_F_000 334
_exptl_crystal_size_max 0.338
_exptl_crystal_size_mid 0.193
_exptl_crystal_size_min 0.071
_refine_diff_density_max 0.201
_refine_diff_density_min -0.228
_refine_diff_density_rms 0.043
_refine_ls_extinction_method none
_refine_ls_goodness_of_fit_ref 1.055
_refine_ls_hydrogen_treatment constr
_refine_ls_matrix_type full
_refine_ls_number_parameters 209
_refine_ls_number_reflns 2933
_refine_ls_number_restraints 0
_refine_ls_restrained_S_all 1.055
_refine_ls_R_factor_all 0.0665
_refine_ls_R_factor_gt 0.0425
_refine_ls_shift/su_max 0.000
_refine_ls_shift/su_mean 0.000
_refine_ls_structure_factor_coef Fsqd
_refine_ls_weighting_details 'w=1/[\s^2^(Fo^2^)+(0.0600P)^2^+0.1811P] where P=(Fo^2^+2Fc^2^)/3'
_refine_ls_weighting_scheme calc
_refine_ls_wR_factor_gt 0.1071
_refine_ls_wR_factor_ref 0.1228
_reflns_Friedel_coverage 0.000
_reflns_number_gt 2138
_reflns_number_total 2933
_reflns_threshold_expression 'I > 2\s(I)'
_cod_data_source_file jo9b02523_si_003.cif
_cod_data_source_block compound_4c
_cod_database_code 4034700
_shelx_shelxl_version_number 2016/6
_shelx_space_group_comment
;
The symmetry employed for this shelxl refinement is uniquely defined
by the following loop, which should always be used as a source of
symmetry information in preference to the above space-group names.
They are only intended as comments.
;
_reflns_odcompleteness_completeness 96.58
_reflns_odcompleteness_iscentric 1
_reflns_odcompleteness_theta 67.37
_olex2_refinement_description
;
1. Fixed Uiso
 At 1.2 times of:
  All C(H) groups, All C(H,H) groups
 At 1.5 times of:
  All C(H,H,H) groups
2.a Secondary CH2 refined with riding coordinates:
 C11(H11A,H11B), C12(H12A,H12B), C13(H13A,H13B), C14(H14A,H14B), C15(H15A,
 H15B), C16(H16A,H16B), C17(H17A,H17B), C18(H18A,H18B), C19(H19A,H19B)
2.b Aromatic/amide H refined with riding coordinates:
 C4(H4), C5(H5), C6(H6), C7(H7)
2.c Idealised Me refined as rotating group:
 C20(H20A,H20B,H20C)
;
_olex2_submission_special_instructions 'No special instructions were received'

loop_
_space_group_symop_operation_xyz
'x, y, z'
'-x, -y, -z'

loop_
_atom_site_label
_atom_site_type_symbol
_atom_site_fract_x
_atom_site_fract_y
_atom_site_fract_z
_atom_site_U_iso_or_equiv
_atom_site_adp_type
_atom_site_occupancy
_atom_site_site_symmetry_order
_atom_site_calc_flag
_atom_site_refinement_flags_posn
O1 O 0.34225(15) -0.15910(13) 0.95935(9) 0.0277(3) Uani 1 1 d .
N1 N 0.29118(19) 0.16143(16) 0.88911(11) 0.0253(3) Uani 1 1 d .
N2 N 0.1628(2) -0.43981(18) 1.09582(13) 0.0379(4) Uani 1 1 d .
C1 C 0.0359(2) -0.15645(18) 1.03322(13) 0.0243(4) Uani 1 1 d .
C2 C 0.1739(2) -0.07305(19) 0.97650(13) 0.0243(4) Uani 1 1 d .
C3 C 0.4788(2) -0.08931(19) 0.89351(13) 0.0250(4) Uani 1 1 d .
C4 C 0.6348(2) -0.1844(2) 0.86585(13) 0.0270(4) Uani 1 1 d .
H4 H 0.644745 -0.292273 0.890348 0.032 Uiso 1 1 calc R
C5 C 0.7778(2) -0.1220(2) 0.80195(14) 0.0312(4) Uani 1 1 d .
H5 H 0.886191 -0.186814 0.781847 0.037 Uiso 1 1 calc R
C6 C 0.7612(2) 0.0363(2) 0.76753(14) 0.0327(4) Uani 1 1 d .
H6 H 0.859477 0.080049 0.724381 0.039 Uiso 1 1 calc R
C7 C 0.6024(2) 0.1306(2) 0.79575(14) 0.0291(4) Uani 1 1 d .
H7 H 0.592955 0.238606 0.771546 0.035 Uiso 1 1 calc R
C8 C 0.4563(2) 0.06984(19) 0.85894(13) 0.0247(4) Uani 1 1 d .
C9 C 0.1455(2) 0.08584(19) 0.94266(12) 0.0236(4) Uani 1 1 d .
C10 C 0.1003(2) -0.3156(2) 1.06827(14) 0.0276(4) Uani 1 1 d .
C11 C 0.2988(2) 0.32997(19) 0.88362(13) 0.0267(4) Uani 1 1 d .
H11A H 0.424506 0.347538 0.897721 0.032 Uiso 1 1 calc R
H11B H 0.208627 0.369364 0.937210 0.032 Uiso 1 1 calc R
C12 C 0.2571(2) 0.42429(19) 0.78304(13) 0.0264(4) Uani 1 1 d .
H12A H 0.129351 0.411732 0.769517 0.032 Uiso 1 1 calc R
H12B H 0.344801 0.384702 0.728531 0.032 Uiso 1 1 calc R
C13 C 0.2746(2) 0.59601(19) 0.78326(13) 0.0278(4) Uani 1 1 d .
H13A H 0.183454 0.635398 0.836483 0.033 Uiso 1 1 calc R
H13B H 0.400525 0.606913 0.800348 0.033 Uiso 1 1 calc R
C14 C 0.2423(2) 0.69561(19) 0.68326(13) 0.0279(4) Uani 1 1 d .
H14A H 0.113386 0.690295 0.668365 0.034 Uiso 1 1 calc R
H14B H 0.327752 0.652070 0.629303 0.034 Uiso 1 1 calc R
C15 C 0.2721(2) 0.86565(19) 0.68152(13) 0.0275(4) Uani 1 1 d .
H15A H 0.192564 0.907154 0.738236 0.033 Uiso 1 1 calc R
H15B H 0.403313 0.871304 0.692162 0.033 Uiso 1 1 calc R
C16 C 0.2286(3) 0.9679(2) 0.58406(14) 0.0304(4) Uani 1 1 d .
H16A H 0.096328 0.965159 0.574398 0.037 Uiso 1 1 calc R
H16B H 0.305461 0.924905 0.527030 0.037 Uiso 1 1 calc R
C17 C 0.2645(3) 1.1360(2) 0.58223(14) 0.0301(4) Uani 1 1 d .
H17A H 0.395852 1.137777 0.594089 0.036 Uiso 1 1 calc R
H17B H 0.185357 1.179029 0.638546 0.036 Uiso 1 1 calc R
C18 C 0.2271(3) 1.2411(2) 0.48474(14) 0.0323(4) Uani 1 1 d .
H18A H 0.302857 1.196651 0.427919 0.039 Uiso 1 1 calc R
H18B H 0.094472 1.243175 0.474039 0.039 Uiso 1 1 calc R
C19 C 0.2706(3) 1.4059(2) 0.48378(15) 0.0350(5) Uani 1 1 d .
H19A H 0.401253 1.403001 0.498465 0.042 Uiso 1 1 calc R
H19B H 0.189924 1.451848 0.538472 0.042 Uiso 1 1 calc R
C20 C 0.2440(3) 1.5109(2) 0.38481(16) 0.0411(5) Uani 1 1 d .
H20A H 0.328242 1.469603 0.330593 0.062 Uiso 1 1 calc GR
H20B H 0.271709 1.615831 0.390659 0.062 Uiso 1 1 calc GR
H20C H 0.115037 1.514893 0.369476 0.062 Uiso 1 1 calc GR

loop_
_atom_site_aniso_label
_atom_site_aniso_U_11
_atom_site_aniso_U_22
_atom_site_aniso_U_33
_atom_site_aniso_U_23
_atom_site_aniso_U_13
_atom_site_aniso_U_12
O1 0.0202(6) 0.0208(6) 0.0387(7) 0.0011(5) 0.0007(5) 0.0015(5)
N1 0.0235(7) 0.0185(7) 0.0320(8) 0.0004(6) -0.0002(6) -0.0019(6)
N2 0.0313(9) 0.0250(9) 0.0519(11) 0.0033(7) 0.0018(7) 0.0024(7)
C1 0.0262(9) 0.0181(8) 0.0280(9) -0.0004(7) -0.0059(7) -0.0008(7)
C2 0.0215(9) 0.0235(9) 0.0275(10) -0.0033(7) -0.0038(7) 0.0006(7)
C3 0.0230(9) 0.0249(9) 0.0266(9) -0.0002(7) -0.0038(7) -0.0039(7)
C4 0.0248(9) 0.0236(9) 0.0321(10) -0.0023(7) -0.0068(7) 0.0008(7)
C5 0.0232(9) 0.0312(10) 0.0375(11) -0.0041(8) -0.0016(8) 0.0022(7)
C6 0.0240(9) 0.0356(11) 0.0362(11) -0.0011(8) 0.0012(8) -0.0031(8)
C7 0.0276(10) 0.0256(9) 0.0332(10) 0.0004(8) -0.0038(8) -0.0033(7)
C8 0.0225(9) 0.0244(9) 0.0273(9) -0.0020(7) -0.0047(7) -0.0018(7)
C9 0.0239(9) 0.0203(9) 0.0255(9) 0.0001(7) -0.0035(7) -0.0014(7)
C10 0.0213(9) 0.0257(10) 0.0343(10) -0.0024(8) 0.0012(7) -0.0023(7)
C11 0.0255(9) 0.0196(9) 0.0341(10) -0.0014(7) -0.0013(7) -0.0039(7)
C12 0.0257(9) 0.0214(9) 0.0312(10) -0.0007(7) -0.0021(7) -0.0026(7)
C13 0.0300(9) 0.0210(9) 0.0316(10) 0.0000(7) -0.0053(8) -0.0017(7)
C14 0.0287(9) 0.0229(9) 0.0314(10) -0.0001(7) -0.0045(8) -0.0028(7)
C15 0.0269(9) 0.0244(9) 0.0312(10) -0.0020(7) -0.0035(8) -0.0043(7)
C16 0.0341(10) 0.0244(9) 0.0324(10) -0.0003(8) -0.0055(8) -0.0041(7)
C17 0.0311(10) 0.0249(9) 0.0342(10) 0.0010(8) -0.0045(8) -0.0067(7)
C18 0.0358(10) 0.0266(10) 0.0341(11) 0.0023(8) -0.0080(8) -0.0051(8)
C19 0.0346(11) 0.0286(10) 0.0402(11) 0.0033(8) -0.0013(9) -0.0080(8)
C20 0.0403(12) 0.0318(11) 0.0470(13) 0.0097(9) -0.0029(10) -0.0067(9)

loop_
_atom_type_symbol
_atom_type_description
_atom_type_scat_dispersion_real
_atom_type_scat_dispersion_imag
_atom_type_scat_source
C C 0.0181 0.0091 'International Tables Vol C Tables 4.2.6.8 and 6.1.1.4'
H H 0.0000 0.0000 'International Tables Vol C Tables 4.2.6.8 and 6.1.1.4'
N N 0.0311 0.0180 'International Tables Vol C Tables 4.2.6.8 and 6.1.1.4'
O O 0.0492 0.0322 'International Tables Vol C Tables 4.2.6.8 and 6.1.1.4'

loop_
_geom_angle_atom_site_label_1
_geom_angle_atom_site_label_2
_geom_angle_atom_site_label_3
_geom_angle
_geom_angle_site_symmetry_1
_geom_angle_site_symmetry_3
C2 O1 C3 117.76(13) . .
C8 N1 C11 117.57(14) . .
C9 N1 C8 118.09(14) . .
C9 N1 C11 122.69(14) . .
C2 C1 C9 121.96(15) . 2_557
C2 C1 C10 113.84(15) . .
C9 C1 C10 124.11(16) 2_557 .
O1 C2 C1 114.59(14) . .
O1 C2 C9 122.25(15) . .
C9 C2 C1 123.14(15) . .
O1 C3 C8 120.94(15) . .
C4 C3 O1 116.50(15) . .
C4 C3 C8 122.56(16) . .
C3 C4 H4 120.2 . .
C3 C4 C5 119.55(17) . .
C5 C4 H4 120.2 . .
C4 C5 H5 120.3 . .
C4 C5 C6 119.35(17) . .
C6 C5 H5 120.3 . .
C5 C6 H6 119.8 . .
C7 C6 C5 120.41(17) . .
C7 C6 H6 119.8 . .
C6 C7 H7 119.5 . .
C6 C7 C8 121.10(17) . .
C8 C7 H7 119.5 . .
C3 C8 N1 119.93(15) . .
C7 C8 N1 123.05(15) . .
C7 C8 C3 117.02(16) . .
N1 C9 C1 125.39(15) . 2_557
N1 C9 C2 119.75(15) . .
C2 C9 C1 114.86(15) . 2_557
N2 C10 C1 175.66(18) . .
N1 C11 H11A 108.6 . .
N1 C11 H11B 108.6 . .
N1 C11 C12 114.80(14) . .
H11A C11 H11B 107.5 . .
C12 C11 H11A 108.6 . .
C12 C11 H11B 108.6 . .
C11 C12 H12A 109.4 . .
C11 C12 H12B 109.4 . .
C11 C12 C13 111.06(14) . .
H12A C12 H12B 108.0 . .
C13 C12 H12A 109.4 . .
C13 C12 H12B 109.4 . .
C12 C13 H13A 108.8 . .
C12 C13 H13B 108.8 . .
H13A C13 H13B 107.7 . .
C14 C13 C12 113.60(14) . .
C14 C13 H13A 108.8 . .
C14 C13 H13B 108.8 . .
C13 C14 H14A 108.9 . .
C13 C14 H14B 108.9 . .
C13 C14 C15 113.50(14) . .
H14A C14 H14B 107.7 . .
C15 C14 H14A 108.9 . .
C15 C14 H14B 108.9 . .
C14 C15 H15A 108.8 . .
C14 C15 H15B 108.8 . .
H15A C15 H15B 107.7 . .
C16 C15 C14 113.78(14) . .
C16 C15 H15A 108.8 . .
C16 C15 H15B 108.8 . .
C15 C16 H16A 108.9 . .
C15 C16 H16B 108.9 . .
C15 C16 C17 113.17(15) . .
H16A C16 H16B 107.8 . .
C17 C16 H16A 108.9 . .
C17 C16 H16B 108.9 . .
C16 C17 H17A 108.6 . .
C16 C17 H17B 108.6 . .
C16 C17 C18 114.70(15) . .
H17A C17 H17B 107.6 . .
C18 C17 H17A 108.6 . .
C18 C17 H17B 108.6 . .
C17 C18 H18A 108.9 . .
C17 C18 H18B 108.9 . .
H18A C18 H18B 107.7 . .
C19 C18 C17 113.46(15) . .
C19 C18 H18A 108.9 . .
C19 C18 H18B 108.9 . .
C18 C19 H19A 108.7 . .
C18 C19 H19B 108.7 . .
C18 C19 C20 114.33(17) . .
H19A C19 H19B 107.6 . .
C20 C19 H19A 108.7 . .
C20 C19 H19B 108.7 . .
C19 C20 H20A 109.5 . .
C19 C20 H20B 109.5 . .
C19 C20 H20C 109.5 . .
H20A C20 H20B 109.5 . .
H20A C20 H20C 109.5 . .
H20B C20 H20C 109.5 . .

loop_
_geom_bond_atom_site_label_1
_geom_bond_atom_site_label_2
_geom_bond_distance
_geom_bond_site_symmetry_2
O1 C2 1.3708(19) .
O1 C3 1.391(2) .
N1 C8 1.413(2) .
N1 C9 1.392(2) .
N1 C11 1.473(2) .
N2 C10 1.151(2) .
C1 C2 1.402(2) .
C1 C9 1.411(2) 2_557
C1 C10 1.442(2) .
C2 C9 1.396(2) .
C3 C4 1.371(2) .
C3 C8 1.398(2) .
C4 H4 0.9500 .
C4 C5 1.385(3) .
C5 H5 0.9500 .
C5 C6 1.389(3) .
C6 H6 0.9500 .
C6 C7 1.385(2) .
C7 H7 0.9500 .
C7 C8 1.391(2) .
C11 H11A 0.9900 .
C11 H11B 0.9900 .
C11 C12 1.522(2) .
C12 H12A 0.9900 .
C12 H12B 0.9900 .
C12 C13 1.524(2) .
C13 H13A 0.9900 .
C13 H13B 0.9900 .
C13 C14 1.520(2) .
C14 H14A 0.9900 .
C14 H14B 0.9900 .
C14 C15 1.526(2) .
C15 H15A 0.9900 .
C15 H15B 0.9900 .
C15 C16 1.520(2) .
C16 H16A 0.9900 .
C16 H16B 0.9900 .
C16 C17 1.521(2) .
C17 H17A 0.9900 .
C17 H17B 0.9900 .
C17 C18 1.521(2) .
C18 H18A 0.9900 .
C18 H18B 0.9900 .
C18 C19 1.512(2) .
C19 H19A 0.9900 .
C19 H19B 0.9900 .
C19 C20 1.523(3) .
C20 H20A 0.9800 .
C20 H20B 0.9800 .
C20 H20C 0.9800 .
